data_1547099
loop_
_publ_author_name
'Daniel, Paige E.'
'Weber, Alexandria E.'
'Malcolmson, Steven J.'

_publ_section_title
;
 Umpolung Synthesis of 1,3-Amino Alcohols: Stereoselective Addition of
 2-Azaallyl Anions to Epoxides.
;
_journal_issue 13
_journal_name_full 'Organic letters'
_journal_page_first 3490
_journal_page_last 3493
_journal_paper_doi 10.1021/acs.orglett.7b01471
_journal_volume 19
_journal_year 2017
_chemical_formula_moiety 'C21 H21 N O'
_chemical_formula_sum 'C21 H21 N O'
_chemical_formula_weight 303.39
_chemical_name_common PD-VII-249
_space_group_crystal_system monoclinic
_space_group_IT_number 14
_space_group_name_Hall '-P 2yn'
_space_group_name_H-M_alt 'P 1 21/n 1'
_symmetry_space_group_name_Hall '-P 2yn'
_symmetry_space_group_name_H-M 'P 1 21/n 1'
_atom_sites_solution_hydrogens mixed
_cell_angle_alpha 90
_cell_angle_beta 100.630(6)
_cell_angle_gamma 90
_cell_formula_units_Z 4
_cell_length_a 11.6546(13)
_cell_length_b 6.1830(5)
_cell_length_c 23.033(3)
_cell_measurement_reflns_used 9905
_cell_measurement_temperature 100.(2)
_cell_measurement_theta_max 33.1748
_cell_measurement_theta_min 2.9456
_cell_volume 1631.3(3)
_computing_cell_refinement 'SAINT V8.37A (Bruker AXS Inc., 2015)'
_computing_data_collection 'Bruker Instrument Service v2013.12.0.0'
_computing_data_reduction 'SAINT V8.37A (Bruker AXS Inc., 2015)'
_computing_molecular_graphics 'shelXle (C.B. Huebschle, rev 786)'
_computing_structure_refinement 'SHELXL-2014/7 (Sheldrick, 2014)'
_diffrn_ambient_temperature 100.(2)
_diffrn_detector_area_resol_mean 8.3333
_diffrn_measured_fraction_theta_full 0.998
_diffrn_measured_fraction_theta_max 0.998
_diffrn_measurement_device_type 'Bruker-Nonius X8 Kappa APEX II'
_diffrn_measurement_method 'phi and omega scans'
_diffrn_radiation_monochromator graphite
_diffrn_radiation_type MoK\a
_diffrn_radiation_wavelength 0.71073
_diffrn_reflns_av_R_equivalents 0.0336
_diffrn_reflns_av_unetI/netI 0.0223
_diffrn_reflns_limit_h_max 17
_diffrn_reflns_limit_h_min -17
_diffrn_reflns_limit_k_max 9
_diffrn_reflns_limit_k_min -9
_diffrn_reflns_limit_l_max 35
_diffrn_reflns_limit_l_min -34
_diffrn_reflns_number 40516
_diffrn_reflns_theta_full 33.24
_diffrn_reflns_theta_max 33.24
_diffrn_reflns_theta_min 1.80
_diffrn_source 'fine-focus sealed tube'
_exptl_absorpt_coefficient_mu 0.075
_exptl_absorpt_correction_T_max 0.99
_exptl_absorpt_correction_T_min 0.95
_exptl_absorpt_correction_type multi-scan
_exptl_absorpt_process_details
;
SADABS-2016/2 - Bruker AXS area detector scaling and absorption correction
;
_exptl_crystal_colour colourless
_exptl_crystal_density_diffrn 1.235
_exptl_crystal_density_method 'not measured'
_exptl_crystal_description tablet
_exptl_crystal_F_000 648
_exptl_crystal_size_max 0.573
_exptl_crystal_size_mid 0.256
_exptl_crystal_size_min 0.110
_refine_diff_density_max 0.720
_refine_diff_density_min -0.531
_refine_ls_extinction_method none
_refine_ls_goodness_of_fit_ref 1.044
_refine_ls_hydrogen_treatment mixed
_refine_ls_matrix_type full
_refine_ls_number_parameters 217
_refine_ls_number_reflns 6271
_refine_ls_number_restraints 3
_refine_ls_restrained_S_all 1.044
_refine_ls_R_factor_all 0.0719
_refine_ls_R_factor_gt 0.0569
_refine_ls_shift/su_max 0.002
_refine_ls_shift/su_mean 0.000
_refine_ls_structure_factor_coef Fsqd
_refine_ls_weighting_details 'w=1/[\s^2^(Fo^2^)+(0.0896P)^2^+0.7588P] where P=(Fo^2^+2Fc^2^)/3'
_refine_ls_weighting_scheme calc
_refine_ls_wR_factor_gt 0.1557
_refine_ls_wR_factor_ref 0.1676
_reflns_number_gt 5017
_reflns_number_total 6271
_reflns_threshold_expression 'I > 2\s(I)'
_cod_data_source_file ol7b01471_si_003.cif
_cod_data_source_block rds612
_cod_depositor_comments
;
The following automatic conversions were performed:

'_exptl_absorpt_correction_type' value 'Multi-Scan' changed to
'multi-scan' according to
/home/data/users/saulius/crontab/automatic-downloads/current/ACS/lib/dictionaries/cif_core.dic
dictionary named 'cif_core.dic' version 2.4.2 from 2011-04-26.

Automatic conversion script
Id: cif_fix_values 4973 2017-02-22 13:04:09Z antanas 
;
_cod_database_code 1547099

loop_
_space_group_symop_operation_xyz
'x, y, z'
'-x+1/2, y+1/2, -z+1/2'
'-x, -y, -z'
'x-1/2, -y-1/2, z-1/2'

loop_
_atom_site_type_symbol
_atom_site_label
_atom_site_fract_x
_atom_site_fract_y
_atom_site_fract_z
_atom_site_U_iso_or_equiv
_atom_site_adp_type
_atom_site_calc_flag
_atom_site_refinement_flags_adp
_atom_site_refinement_flags_posn
_atom_site_occupancy
O O1 0.47085(7) 0.27754(14) -0.00573(4) 0.01757(16) Uani d . D 1
H H1 0.4649(15) 0.207(3) -0.0413(6) 0.021 Uiso d U D 1
N N1 0.52657(11) -0.04626(18) 0.11667(6) 0.0281(2) Uani d . D 1
H H1A 0.5944(13) -0.097(3) 0.1389(8) 0.034 Uiso d U D 1
H H1B 0.4688(14) -0.089(3) 0.1351(9) 0.034 Uiso d U D 1
C C1 0.37873(9) 0.21259(17) 0.02395(5) 0.01530(19) Uani d . . 1
H H1C 0.3761 0.0509 0.0241 0.018 Uiso calc U R 1
C C2 0.41080(9) 0.29000(17) 0.08849(5) 0.01439(18) Uani d . . 1
H H2 0.4232 0.4497 0.0868 0.017 Uiso calc U R 1
C C3 0.52967(9) 0.19136(18) 0.11923(5) 0.0173(2) Uani d . . 1
H H3 0.5904 0.2409 0.0967 0.021 Uiso calc U R 1
C C4 0.26074(9) 0.29399(18) -0.00758(5) 0.01585(19) Uani d . . 1
C C5 0.24358(10) 0.50686(19) -0.02729(5) 0.0203(2) Uani d . . 1
H H5 0.3069 0.6061 -0.0208 0.024 Uiso calc U R 1
C C6 0.13379(11) 0.5746(2) -0.05646(6) 0.0243(2) Uani d . . 1
H H6 0.1231 0.7192 -0.0703 0.029 Uiso calc U R 1
C C7 0.04029(11) 0.4324(2) -0.06532(5) 0.0252(3) Uani d . . 1
H H7 -0.0346 0.4798 -0.0846 0.03 Uiso calc U R 1
C C8 0.05650(11) 0.2215(2) -0.04595(6) 0.0272(3) Uani d . . 1
H H8 -0.0072 0.1232 -0.052 0.033 Uiso calc U R 1
C C9 0.16639(11) 0.1529(2) -0.01748(5) 0.0226(2) Uani d . . 1
H H9 0.177 0.0071 -0.0046 0.027 Uiso calc U R 1
C C10 0.31474(9) 0.25664(17) 0.12384(5) 0.01494(18) Uani d . . 1
C C11 0.25751(10) 0.05842(19) 0.12550(5) 0.0198(2) Uani d . . 1
H H11 0.2778 -0.0604 0.1033 0.024 Uiso calc U R 1
C C12 0.17095(11) 0.0336(2) 0.15949(5) 0.0237(2) Uani d . . 1
H H12 0.1328 -0.1019 0.1601 0.028 Uiso calc U R 1
C C13 0.13993(10) 0.2049(2) 0.19237(5) 0.0238(2) Uani d . . 1
H H13 0.0804 0.1875 0.2151 0.029 Uiso calc U R 1
C C14 0.19681(10) 0.4017(2) 0.19165(5) 0.0216(2) Uani d . . 1
H H14 0.177 0.5193 0.2144 0.026 Uiso calc U R 1
C C15 0.28320(9) 0.42685(19) 0.15745(5) 0.0180(2) Uani d . . 1
H H15 0.3212 0.5626 0.1571 0.022 Uiso calc U R 1
C C16 0.56441(9) 0.27492(18) 0.18184(5) 0.01575(19) Uani d . . 1
C C17 0.54015(10) 0.1636(2) 0.23083(5) 0.0206(2) Uani d . . 1
H H17 0.5001 0.0292 0.2255 0.025 Uiso calc U R 1
C C18 0.57404(11) 0.2475(2) 0.28744(5) 0.0261(3) Uani d . . 1
H H18 0.5582 0.1692 0.3206 0.031 Uiso calc U R 1
C C19 0.63099(11) 0.4454(3) 0.29567(6) 0.0281(3) Uani d . . 1
H H19 0.6532 0.5032 0.3343 0.034 Uiso calc U R 1
C C20 0.65529(10) 0.5582(2) 0.24754(6) 0.0252(3) Uani d . . 1
H H20 0.694 0.6939 0.253 0.03 Uiso calc U R 1
C C21 0.62289(10) 0.47235(19) 0.19093(5) 0.0197(2) Uani d . . 1
H H21 0.6409 0.5494 0.1581 0.024 Uiso calc U R 1

loop_
_atom_site_aniso_label
_atom_site_aniso_U_11
_atom_site_aniso_U_22
_atom_site_aniso_U_33
_atom_site_aniso_U_12
_atom_site_aniso_U_13
_atom_site_aniso_U_23
O1 0.0182(4) 0.0192(4) 0.0166(3) -0.0022(3) 0.0065(3) -0.0018(3)
N1 0.0334(6) 0.0178(5) 0.0294(6) 0.0050(4) -0.0038(5) 0.0021(4)
C1 0.0162(4) 0.0144(4) 0.0152(4) -0.0019(3) 0.0026(3) 0.0009(3)
C2 0.0137(4) 0.0139(4) 0.0151(4) -0.0017(3) 0.0013(3) 0.0010(3)
C3 0.0163(4) 0.0179(4) 0.0169(4) 0.0018(4) 0.0011(3) 0.0009(4)
C4 0.0161(4) 0.0175(4) 0.0134(4) -0.0019(3) 0.0014(3) 0.0004(3)
C5 0.0212(5) 0.0185(5) 0.0200(5) -0.0014(4) 0.0006(4) 0.0026(4)
C6 0.0266(6) 0.0240(6) 0.0205(5) 0.0059(4) -0.0001(4) 0.0021(4)
C7 0.0197(5) 0.0399(7) 0.0145(5) 0.0039(5) -0.0010(4) -0.0017(4)
C8 0.0205(5) 0.0378(7) 0.0214(5) -0.0084(5) -0.0015(4) 0.0009(5)
C9 0.0221(5) 0.0222(5) 0.0218(5) -0.0069(4) -0.0002(4) 0.0018(4)
C10 0.0134(4) 0.0164(4) 0.0140(4) -0.0007(3) -0.0001(3) 0.0014(3)
C11 0.0225(5) 0.0185(5) 0.0184(5) -0.0047(4) 0.0037(4) 0.0007(4)
C12 0.0225(5) 0.0275(6) 0.0206(5) -0.0093(4) 0.0032(4) 0.0037(4)
C13 0.0178(5) 0.0359(7) 0.0175(5) -0.0030(4) 0.0028(4) 0.0028(4)
C14 0.0180(5) 0.0301(6) 0.0163(5) 0.0021(4) 0.0021(4) -0.0024(4)
C15 0.0160(4) 0.0202(5) 0.0169(5) -0.0004(4) 0.0006(3) -0.0018(4)
C16 0.0121(4) 0.0187(5) 0.0153(4) 0.0027(3) -0.0004(3) 0.0002(3)
C17 0.0185(5) 0.0236(5) 0.0198(5) -0.0012(4) 0.0039(4) 0.0030(4)
C18 0.0236(5) 0.0389(7) 0.0161(5) 0.0038(5) 0.0047(4) 0.0022(5)
C19 0.0205(5) 0.0397(7) 0.0222(5) 0.0048(5) -0.0010(4) -0.0106(5)
C20 0.0171(5) 0.0226(5) 0.0336(6) 0.0009(4) -0.0017(4) -0.0068(5)
C21 0.0156(4) 0.0186(5) 0.0239(5) 0.0011(4) 0.0012(4) 0.0030(4)

loop_
_atom_type_symbol
_atom_type_description
_atom_type_scat_dispersion_real
_atom_type_scat_dispersion_imag
_atom_type_scat_source
C C 0.0033 0.0016 'International Tables Vol C Tables 4.2.6.8 and 6.1.1.4'
H H 0.0000 0.0000 'International Tables Vol C Tables 4.2.6.8 and 6.1.1.4'
N N 0.0061 0.0033 'International Tables Vol C Tables 4.2.6.8 and 6.1.1.4'
O O 0.0106 0.0060 'International Tables Vol C Tables 4.2.6.8 and 6.1.1.4'

loop_
_geom_angle_atom_site_label_1
_geom_angle_atom_site_label_2
_geom_angle_atom_site_label_3
_geom_angle
C1 O1 H1 110.6(11)
C3 N1 H1A 107.8(13)
C3 N1 H1B 106.9(13)
H1A N1 H1B 106.3(17)
O1 C1 C4 111.80(9)
O1 C1 C2 107.67(8)
C4 C1 C2 113.32(9)
O1 C1 H1C 108.0
C4 C1 H1C 108.0
C2 C1 H1C 108.0
C10 C2 C1 113.86(8)
C10 C2 C3 112.68(9)
C1 C2 C3 110.72(9)
C10 C2 H2 106.3
C1 C2 H2 106.3
C3 C2 H2 106.3
N1 C3 C16 112.28(10)
N1 C3 C2 111.07(9)
C16 C3 C2 110.98(9)
N1 C3 H3 107.4
C16 C3 H3 107.4
C2 C3 H3 107.4
C9 C4 C5 118.53(11)
C9 C4 C1 119.35(10)
C5 C4 C1 122.12(10)
C4 C5 C6 120.25(11)
C4 C5 H5 119.9
C6 C5 H5 119.9
C7 C6 C5 120.45(12)
C7 C6 H6 119.8
C5 C6 H6 119.8
C8 C7 C6 119.67(12)
C8 C7 H7 120.2
C6 C7 H7 120.2
C7 C8 C9 119.95(12)
C7 C8 H8 120.0
C9 C8 H8 120.0
C4 C9 C8 121.15(12)
C4 C9 H9 119.4
C8 C9 H9 119.4
C15 C10 C11 118.02(10)
C15 C10 C2 119.47(9)
C11 C10 C2 122.49(10)
C12 C11 C10 120.62(11)
C12 C11 H11 119.7
C10 C11 H11 119.7
C13 C12 C11 120.70(11)
C13 C12 H12 119.7
C11 C12 H12 119.7
C14 C13 C12 119.31(11)
C14 C13 H13 120.3
C12 C13 H13 120.3
C13 C14 C15 120.02(11)
C13 C14 H14 120.0
C15 C14 H14 120.0
C10 C15 C14 121.32(11)
C10 C15 H15 119.3
C14 C15 H15 119.3
C17 C16 C21 118.49(10)
C17 C16 C3 122.91(10)
C21 C16 C3 118.59(10)
C18 C17 C16 120.62(12)
C18 C17 H17 119.7
C16 C17 H17 119.7
C19 C18 C17 120.17(12)
C19 C18 H18 119.9
C17 C18 H18 119.9
C20 C19 C18 119.92(12)
C20 C19 H19 120.0
C18 C19 H19 120.0
C19 C20 C21 119.85(12)
C19 C20 H20 120.1
C21 C20 H20 120.1
C20 C21 C16 120.93(11)
C20 C21 H21 119.5
C16 C21 H21 119.5

loop_
_geom_bond_atom_site_label_1
_geom_bond_atom_site_label_2
_geom_bond_distance
O1 C1 1.4325(13)
O1 H1 0.920(13)
N1 C3 1.4705(16)
N1 H1A 0.915(15)
N1 H1B 0.899(15)
C1 C4 1.5176(15)
C1 C2 1.5408(15)
C1 H1C 1.0
C2 C10 1.5150(15)
C2 C3 1.5590(15)
C2 H2 1.0
C3 C16 1.5150(16)
C3 H3 1.0
C4 C9 1.3892(16)
C4 C5 1.3945(16)
C5 C6 1.3953(17)
C5 H5 0.95
C6 C7 1.3859(19)
C6 H6 0.95
C7 C8 1.380(2)
C7 H7 0.95
C8 C9 1.3929(18)
C8 H8 0.95
C9 H9 0.95
C10 C15 1.3953(16)
C10 C11 1.3993(15)
C11 C12 1.3948(16)
C11 H11 0.95
C12 C13 1.3879(19)
C12 H12 0.95
C13 C14 1.3873(19)
C13 H13 0.95
C14 C15 1.3968(16)
C14 H14 0.95
C15 H15 0.95
C16 C17 1.3944(16)
C16 C21 1.3950(16)
C17 C18 1.3913(18)
C17 H17 0.95
C18 C19 1.388(2)
C18 H18 0.95
C19 C20 1.383(2)
C19 H19 0.95
C20 C21 1.3939(18)
C20 H20 0.95
C21 H21 0.95

loop_
_geom_hbond_atom_site_label_D
_geom_hbond_atom_site_label_H
_geom_hbond_atom_site_label_A
_geom_hbond_site_symmetry_A
_geom_hbond_distance_DH
_geom_hbond_distance_HA
_geom_hbond_distance_DA
_geom_hbond_angle_DHA
O1 H1 N1 3_655 0.920(13) 2.018(14) 2.9331(15) 172.9(16)

loop_
_geom_torsion_atom_site_label_1
_geom_torsion_atom_site_label_2
_geom_torsion_atom_site_label_3
_geom_torsion_atom_site_label_4
_geom_torsion
O1 C1 C2 C10 173.09(8)
C4 C1 C2 C10 48.91(12)
O1 C1 C2 C3 -58.74(11)
C4 C1 C2 C3 177.08(8)
C10 C2 C3 N1 71.86(12)
C1 C2 C3 N1 -56.95(12)
C10 C2 C3 C16 -53.79(12)
C1 C2 C3 C16 177.40(9)
O1 C1 C4 C9 133.40(11)
C2 C1 C4 C9 -104.70(12)
O1 C1 C4 C5 -46.41(14)
C2 C1 C4 C5 75.49(13)
C9 C4 C5 C6 -0.26(17)
C1 C4 C5 C6 179.56(11)
C4 C5 C6 C7 1.04(19)
C5 C6 C7 C8 -1.01(19)
C6 C7 C8 C9 0.2(2)
C5 C4 C9 C8 -0.55(18)
C1 C4 C9 C8 179.63(11)
C7 C8 C9 C4 0.6(2)
C1 C2 C10 C15 -131.61(10)
C3 C2 C10 C15 101.23(11)
C1 C2 C10 C11 50.08(14)
C3 C2 C10 C11 -77.08(13)
C15 C10 C11 C12 0.50(17)
C2 C10 C11 C12 178.83(10)
C10 C11 C12 C13 -0.05(18)
C11 C12 C13 C14 -0.64(19)
C12 C13 C14 C15 0.87(18)
C11 C10 C15 C14 -0.27(16)
C2 C10 C15 C14 -178.65(10)
C13 C14 C15 C10 -0.42(17)
N1 C3 C16 C17 -29.83(15)
C2 C3 C16 C17 95.14(12)
N1 C3 C16 C21 150.41(11)
C2 C3 C16 C21 -84.62(12)
C21 C16 C17 C18 -0.27(17)
C3 C16 C17 C18 179.98(11)
C16 C17 C18 C19 1.01(19)
C17 C18 C19 C20 -0.74(19)
C18 C19 C20 C21 -0.25(19)
C19 C20 C21 C16 1.00(18)
C17 C16 C21 C20 -0.73(16)
C3 C16 C21 C20 179.03(10)
